data_4029367
loop_
_publ_author_name
'De Poli, Matteo'
'Byrne, Liam'
'Brown, Robert A.'
'Sol\`a, Jordi'
'Castellanos, Alejandro'
'Boddaert, Thomas'
'Wechsel, Romina'
'Beadle, Jonathan D.'
'Clayden, Jonathan'

_publ_section_title
;
 Engineering the Structure of an N-Terminal \b-Turn To Maximize
 Screw-Sense Preference in Achiral Helical Peptide Chains.
;
_journal_issue 10
_journal_name_full 'The Journal of organic chemistry'
_journal_page_first 4659
_journal_page_last 4675
_journal_paper_doi 10.1021/jo500714b
_journal_volume 79
_journal_year 2014
_chemical_absolute_configuration syn
_chemical_formula_sum 'C36 H62 N8 O11'
_chemical_formula_weight 782.93
_chemical_name_systematic
; 
 ? 
;
_space_group_IT_number 19
_symmetry_cell_setting orthorhombic
_symmetry_space_group_name_Hall 'P 2ac 2ab'
_symmetry_space_group_name_H-M 'P 21 21 21'
_atom_sites_solution_hydrogens geom
_atom_sites_solution_primary direct
_atom_sites_solution_secondary difmap
_audit_creation_method SHELXL-97
_cell_angle_alpha 90.00
_cell_angle_beta 90.00
_cell_angle_gamma 90.00
_cell_formula_units_Z 8
_cell_length_a 8.9390(2)
_cell_length_b 15.0463(3)
_cell_length_c 64.8154(11)
_cell_measurement_reflns_used 9919
_cell_measurement_temperature 100(2)
_cell_measurement_theta_max 70.08
_cell_measurement_theta_min 4.99
_cell_volume 8717.6(3)
_computing_cell_refinement 'Bruker SAINT'
_computing_data_collection 'Bruker APEX2'
_computing_data_reduction 'Bruker SAINT'
_computing_molecular_graphics 'Bruker SHELXTL'
_computing_publication_material 'Bruker SHELXTL'
_computing_structure_refinement 'SHELXL-97 (Sheldrick, 2008)'
_computing_structure_solution 'SHELXS-97 (Sheldrick, 2008)'
_diffrn_ambient_temperature 100(2)
_diffrn_measured_fraction_theta_full 0.956
_diffrn_measured_fraction_theta_max 0.950
_diffrn_measurement_device_type 'Bruker APEX-II CCD'
_diffrn_measurement_method '\f and \w scans'
_diffrn_radiation_monochromator graphite
_diffrn_radiation_source 'fine-focus sealed tube'
_diffrn_radiation_type CuK\a
_diffrn_radiation_wavelength 1.54178
_diffrn_reflns_av_R_equivalents 0.0543
_diffrn_reflns_av_sigmaI/netI 0.0685
_diffrn_reflns_limit_h_max 10
_diffrn_reflns_limit_h_min -8
_diffrn_reflns_limit_k_max 17
_diffrn_reflns_limit_k_min -17
_diffrn_reflns_limit_l_max 73
_diffrn_reflns_limit_l_min -79
_diffrn_reflns_number 31539
_diffrn_reflns_theta_full 66.60
_diffrn_reflns_theta_max 70.18
_diffrn_reflns_theta_min 4.01
_exptl_absorpt_coefficient_mu 0.735
_exptl_absorpt_correction_T_max 0.9041
_exptl_absorpt_correction_T_min 0.808925
_exptl_absorpt_correction_type multi-scan
_exptl_absorpt_process_details SADABS
_exptl_crystal_colour white
_exptl_crystal_density_diffrn 1.193
_exptl_crystal_density_method 'not measured'
_exptl_crystal_description block
_exptl_crystal_F_000 3376
_exptl_crystal_size_max 0.30
_exptl_crystal_size_mid 0.24
_exptl_crystal_size_min 0.14
_refine_diff_density_max 1.037
_refine_diff_density_min -0.378
_refine_diff_density_rms 0.054
_refine_ls_abs_structure_details 'Flack H D (1983), Acta Cryst. A39, 876-881'
_refine_ls_abs_structure_Flack -0.18(16)
_refine_ls_extinction_method none
_refine_ls_goodness_of_fit_ref 1.020
_refine_ls_hydrogen_treatment mixed
_refine_ls_matrix_type full
_refine_ls_number_parameters 1029
_refine_ls_number_reflns 14247
_refine_ls_number_restraints 6
_refine_ls_restrained_S_all 1.022
_refine_ls_R_factor_all 0.0608
_refine_ls_R_factor_gt 0.0566
_refine_ls_shift/su_max 0.001
_refine_ls_shift/su_mean 0.000
_refine_ls_structure_factor_coef Fsqd
_refine_ls_weighting_details 'calc w=1/[\s^2^(Fo^2^)+(0.0718P)^2^+4.4186P] where P=(Fo^2^+2Fc^2^)/3'
_refine_ls_weighting_scheme calc
_refine_ls_wR_factor_gt 0.1460
_refine_ls_wR_factor_ref 0.1490
_reflns_number_gt 13103
_reflns_number_total 14247
_reflns_threshold_expression >2sigma(I)
_cod_data_source_file jo500714b_si_006.cif
_cod_data_source_block s3877ma
_cod_depositor_comments
;
The following automatic conversions were performed:

'_symmetry_cell_setting' value 'Orthorhombic' changed to
'orthorhombic' according to
/usr/data/users/saulius/crontab/automatic-downloads/rss-feeds/ACS/lib/dictionaries/cif_core.dic
dictionary named 'cif_core.dic' version 2.4.2 from 2011-04-26.

Automatic conversion script
Id: cif_fix_values 2281 2013-09-26 08:29:07Z andrius 

 Adding full bibliography for 4029365--4029371.cif.
;
_cod_original_sg_symbol_H-M P2(1)2(1)2(1)
_cod_database_code 4029367

loop_
_symmetry_equiv_pos_as_xyz
'x, y, z'
'x+1/2, -y+1/2, -z'
'-x, y+1/2, -z+1/2'
'-x+1/2, -y, z+1/2'

loop_
_atom_site_label
_atom_site_type_symbol
_atom_site_fract_x
_atom_site_fract_y
_atom_site_fract_z
_atom_site_U_iso_or_equiv
_atom_site_adp_type
_atom_site_occupancy
_atom_site_symmetry_multiplicity
_atom_site_calc_flag
_atom_site_refinement_flags
C1 C -0.2699(4) 0.0659(2) 0.03304(5) 0.0379(7) Uani 1 1 d .
C2 C -0.2398(5) 0.0983(3) 0.01384(6) 0.0491(9) Uani 1 1 d .
H2 H -0.2114 0.0585 0.0032 0.059 Uiso 1 1 calc R
C3 C -0.2499(6) 0.1892(3) 0.00963(8) 0.0649(12) Uani 1 1 d .
H3 H -0.2284 0.2113 -0.0038 0.078 Uiso 1 1 calc R
C4 C -0.2906(7) 0.2448(3) 0.02484(9) 0.0730(14) Uani 1 1 d .
H4 H -0.3001 0.3065 0.0220 0.088 Uiso 1 1 calc R
C5 C -0.3182(7) 0.2147(3) 0.04415(8) 0.0732(15) Uani 1 1 d .
H5 H -0.3440 0.2552 0.0548 0.088 Uiso 1 1 calc R
C6 C -0.3086(5) 0.1245(3) 0.04831(6) 0.0558(11) Uani 1 1 d .
H6 H -0.3291 0.1032 0.0618 0.067 Uiso 1 1 calc R
C7 C -0.2584(4) -0.0322(3) 0.03734(6) 0.0469(9) Uani 1 1 d .
H7A H -0.3012 -0.0450 0.0511 0.056 Uiso 1 1 calc R
H7B H -0.3175 -0.0653 0.0270 0.056 Uiso 1 1 calc R
C8 C -0.0355(4) -0.0728(2) 0.05495(4) 0.0294(6) Uani 1 1 d .
C9 C 0.1973(4) -0.1340(2) 0.06916(4) 0.0301(7) Uani 1 1 d .
C10 C 0.1294(5) -0.2178(2) 0.07872(5) 0.0417(8) Uani 1 1 d .
H10A H 0.0343 -0.2028 0.0854 0.063 Uiso 1 1 calc R
H10B H 0.1986 -0.2422 0.0890 0.063 Uiso 1 1 calc R
H10C H 0.1117 -0.2620 0.0679 0.063 Uiso 1 1 calc R
C11 C 0.3539(4) -0.1528(3) 0.06070(5) 0.0394(8) Uani 1 1 d .
H11A H 0.3483 -0.1999 0.0503 0.059 Uiso 1 1 calc R
H11B H 0.4194 -0.1718 0.0720 0.059 Uiso 1 1 calc R
H11C H 0.3943 -0.0987 0.0544 0.059 Uiso 1 1 calc R
C12 C 0.2144(3) -0.0611(2) 0.08579(4) 0.0305(7) Uani 1 1 d .
C13 C 0.2391(4) 0.0989(2) 0.09304(4) 0.0318(7) Uani 1 1 d .
C14 C 0.2082(4) 0.1855(2) 0.07996(5) 0.0401(8) Uani 1 1 d .
H14 H 0.2829 0.1859 0.0685 0.048 Uiso 1 1 calc R
C15 C 0.0563(5) 0.1873(3) 0.07018(5) 0.0470(9) Uani 1 1 d .
H15A H -0.0203 0.1921 0.0809 0.070 Uiso 1 1 calc R
H15B H 0.0408 0.1324 0.0623 0.070 Uiso 1 1 calc R
H15C H 0.0491 0.2385 0.0609 0.070 Uiso 1 1 calc R
C16 C 0.2345(7) 0.2701(3) 0.09257(6) 0.0634(13) Uani 1 1 d .
H16A H 0.2155 0.3223 0.0839 0.095 Uiso 1 1 calc R
H16B H 0.3382 0.2714 0.0975 0.095 Uiso 1 1 calc R
H16C H 0.1665 0.2709 0.1044 0.095 Uiso 1 1 calc R
C17 C 0.3987(4) 0.0980(3) 0.10149(6) 0.0506(10) Uani 1 1 d .
H17A H 0.4205 0.0395 0.1074 0.076 Uiso 1 1 calc R
H17B H 0.4087 0.1436 0.1122 0.076 Uiso 1 1 calc R
H17C H 0.4693 0.1105 0.0903 0.076 Uiso 1 1 calc R
C18 C 0.1284(3) 0.0960(2) 0.11117(4) 0.0262(6) Uani 1 1 d .
C19 C -0.1149(3) 0.0468(2) 0.12475(4) 0.0295(6) Uani 1 1 d .
C20 C -0.2311(4) -0.0217(3) 0.11793(5) 0.0382(8) Uani 1 1 d .
H20A H -0.2810 -0.0009 0.1054 0.057 Uiso 1 1 calc R
H20B H -0.3054 -0.0297 0.1289 0.057 Uiso 1 1 calc R
H20C H -0.1814 -0.0785 0.1152 0.057 Uiso 1 1 calc R
C21 C -0.1902(4) 0.1363(3) 0.12895(5) 0.0421(8) Uani 1 1 d .
H21A H -0.1156 0.1787 0.1340 0.063 Uiso 1 1 calc R
H21B H -0.2687 0.1286 0.1393 0.063 Uiso 1 1 calc R
H21C H -0.2345 0.1590 0.1162 0.063 Uiso 1 1 calc R
C22 C -0.0403(3) 0.0102(2) 0.14455(4) 0.0286(6) Uani 1 1 d .
C23 C 0.1489(4) -0.0944(2) 0.15847(4) 0.0322(7) Uani 1 1 d .
C24 C 0.2798(5) -0.1450(3) 0.14892(5) 0.0460(9) Uani 1 1 d .
H24A H 0.2418 -0.1877 0.1388 0.069 Uiso 1 1 calc R
H24B H 0.3342 -0.1769 0.1598 0.069 Uiso 1 1 calc R
H24C H 0.3474 -0.1030 0.1421 0.069 Uiso 1 1 calc R
C25 C 0.0456(5) -0.1579(3) 0.16976(5) 0.0510(10) Uani 1 1 d .
H25A H -0.0403 -0.1249 0.1752 0.077 Uiso 1 1 calc R
H25B H 0.0999 -0.1860 0.1812 0.077 Uiso 1 1 calc R
H25C H 0.0103 -0.2037 0.1602 0.077 Uiso 1 1 calc R
C26 C 0.2181(3) -0.0284(2) 0.17374(4) 0.0249(6) Uani 1 1 d .
C27 C 0.3056(4) 0.1231(2) 0.18113(4) 0.0272(6) Uani 1 1 d .
C28 C 0.2860(4) 0.2135(2) 0.17053(4) 0.0331(7) Uani 1 1 d .
H28A H 0.3459 0.2151 0.1579 0.050 Uiso 1 1 calc R
H28B H 0.3193 0.2608 0.1799 0.050 Uiso 1 1 calc R
H28C H 0.1803 0.2225 0.1671 0.050 Uiso 1 1 calc R
C29 C 0.4698(4) 0.1042(2) 0.18549(5) 0.0336(7) Uani 1 1 d .
H29A H 0.4789 0.0481 0.1931 0.050 Uiso 1 1 calc R
H29B H 0.5119 0.1526 0.1938 0.050 Uiso 1 1 calc R
H29C H 0.5245 0.0997 0.1724 0.050 Uiso 1 1 calc R
C30 C 0.2154(3) 0.1260(2) 0.20134(4) 0.0267(6) Uani 1 1 d .
C31 C -0.0325(4) 0.1081(2) 0.21795(4) 0.0336(7) Uani 1 1 d .
C32 C -0.1821(4) 0.0706(3) 0.21051(5) 0.0438(9) Uani 1 1 d .
H32A H -0.2206 0.1076 0.1993 0.066 Uiso 1 1 calc R
H32B H -0.2538 0.0706 0.2219 0.066 Uiso 1 1 calc R
H32C H -0.1676 0.0097 0.2056 0.066 Uiso 1 1 calc R
C33 C -0.0500(4) 0.2018(3) 0.22627(5) 0.0465(9) Uani 1 1 d .
H33A H 0.0479 0.2246 0.2305 0.070 Uiso 1 1 calc R
H33B H -0.1178 0.2011 0.2382 0.070 Uiso 1 1 calc R
H33C H -0.0915 0.2402 0.2155 0.070 Uiso 1 1 calc R
C34 C 0.0248(4) 0.0454(3) 0.23524(4) 0.0414(9) Uani 1 1 d .
C35 C 0.1693(5) -0.0840(3) 0.24496(5) 0.0460(9) Uani 1 1 d .
H35A H 0.1982 -0.1396 0.2379 0.055 Uiso 1 1 calc R
H35B H 0.0879 -0.0986 0.2547 0.055 Uiso 1 1 calc R
C36 C 0.3019(4) -0.0508(2) 0.25711(4) 0.0328(7) Uani 1 1 d .
C37 C 0.2243(4) 0.2359(2) 0.29112(5) 0.0371(7) Uani 1 1 d .
C38 C 0.2244(6) 0.2768(3) 0.27216(6) 0.0645(13) Uani 1 1 d .
H38 H 0.1553 0.2594 0.2618 0.077 Uiso 1 1 calc R
H39 H 0.3319 0.3744 0.2553 0.077 Uiso 1 1 d R
C39 C 0.3292(8) 0.3454(4) 0.26840(7) 0.0782(16) Uani 1 1 d .
C40 C 0.4271(6) 0.3700(3) 0.28348(8) 0.0677(13) Uani 1 1 d .
H40 H 0.4978 0.4157 0.2808 0.081 Uiso 1 1 calc R
C41 C 0.4253(5) 0.3308(3) 0.30191(8) 0.0622(12) Uani 1 1 d .
H41 H 0.4948 0.3484 0.3122 0.075 Uiso 1 1 calc R
C42 C 0.3229(5) 0.2648(3) 0.30604(6) 0.0488(9) Uani 1 1 d .
H42 H 0.3200 0.2388 0.3194 0.059 Uiso 1 1 calc R
C43 C 0.1121(4) 0.1644(2) 0.29567(6) 0.0416(8) Uani 1 1 d .
H43A H 0.0639 0.1767 0.3091 0.050 Uiso 1 1 calc R
H43B H 0.0334 0.1650 0.2849 0.050 Uiso 1 1 calc R
C44 C 0.1950(3) 0.0379(2) 0.31484(4) 0.0276(6) Uani 1 1 d .
C45 C 0.2368(3) -0.1100(2) 0.32998(4) 0.0266(6) Uani 1 1 d .
C46 C 0.0796(4) -0.1240(3) 0.33838(5) 0.0392(8) Uani 1 1 d .
H46A H 0.0390 -0.0671 0.3431 0.059 Uiso 1 1 calc R
H46B H 0.0831 -0.1659 0.3499 0.059 Uiso 1 1 calc R
H46C H 0.0154 -0.1480 0.3275 0.059 Uiso 1 1 calc R
C47 C 0.3017(4) -0.1974(2) 0.32244(5) 0.0393(8) Uani 1 1 d .
H47A H 0.2369 -0.2223 0.3117 0.059 Uiso 1 1 calc R
H47B H 0.3084 -0.2392 0.3340 0.059 Uiso 1 1 calc R
H47C H 0.4018 -0.1871 0.3168 0.059 Uiso 1 1 calc R
C48 C 0.3412(3) -0.07515(19) 0.34712(4) 0.0250(6) Uani 1 1 d .
C49 C 0.5813(3) -0.0046(2) 0.35550(4) 0.0247(6) Uani 1 1 d .
C50 C 0.6954(3) 0.0518(2) 0.34296(4) 0.0282(6) Uani 1 1 d .
H50 H 0.7440 0.0105 0.3329 0.034 Uiso 1 1 calc R
C51 C 0.6254(4) 0.1260(2) 0.33038(5) 0.0356(7) Uani 1 1 d .
H51A H 0.5812 0.1701 0.3397 0.053 Uiso 1 1 calc R
H51B H 0.5474 0.1014 0.3214 0.053 Uiso 1 1 calc R
H51C H 0.7025 0.1545 0.3219 0.053 Uiso 1 1 calc R
C52 C 0.8210(4) 0.0899(3) 0.35649(5) 0.0384(8) Uani 1 1 d .
H52A H 0.8936 0.1211 0.3478 0.058 Uiso 1 1 calc R
H52B H 0.8712 0.0413 0.3638 0.058 Uiso 1 1 calc R
H52C H 0.7785 0.1315 0.3665 0.058 Uiso 1 1 calc R
C53 C 0.6579(4) -0.0860(2) 0.36516(5) 0.0349(7) Uani 1 1 d .
H53A H 0.5824 -0.1240 0.3717 0.052 Uiso 1 1 calc R
H53B H 0.7302 -0.0664 0.3756 0.052 Uiso 1 1 calc R
H53C H 0.7099 -0.1197 0.3544 0.052 Uiso 1 1 calc R
C54 C 0.5120(3) 0.0534(2) 0.37282(4) 0.0230(6) Uani 1 1 d .
C55 C 0.3211(3) 0.1622(2) 0.38312(4) 0.0243(6) Uani 1 1 d .
C56 C 0.4238(4) 0.2387(2) 0.38921(5) 0.0339(7) Uani 1 1 d .
H56A H 0.5182 0.2149 0.3945 0.051 Uiso 1 1 calc R
H56B H 0.3753 0.2746 0.3999 0.051 Uiso 1 1 calc R
H56C H 0.4438 0.2759 0.3771 0.051 Uiso 1 1 calc R
C57 C 0.1777(4) 0.1988(2) 0.37328(5) 0.0347(7) Uani 1 1 d .
H57A H 0.2026 0.2297 0.3604 0.052 Uiso 1 1 calc R
H57B H 0.1295 0.2404 0.3828 0.052 Uiso 1 1 calc R
H57C H 0.1092 0.1495 0.3703 0.052 Uiso 1 1 calc R
C58 C 0.2725(3) 0.1097(2) 0.40246(4) 0.0261(6) Uani 1 1 d .
C59 C 0.1963(4) -0.0356(2) 0.41673(4) 0.0363(8) Uani 1 1 d .
C60 C 0.1998(5) -0.1317(3) 0.40852(5) 0.0496(10) Uani 1 1 d .
H60A H 0.1357 -0.1363 0.3963 0.074 Uiso 1 1 calc R
H60B H 0.1632 -0.1723 0.4192 0.074 Uiso 1 1 calc R
H60C H 0.3026 -0.1476 0.4048 0.074 Uiso 1 1 calc R
C61 C 0.0396(4) -0.0098(3) 0.42377(5) 0.0518(10) Uani 1 1 d .
H61A H 0.0407 0.0513 0.4290 0.078 Uiso 1 1 calc R
H61B H 0.0070 -0.0501 0.4348 0.078 Uiso 1 1 calc R
H61C H -0.0297 -0.0140 0.4121 0.078 Uiso 1 1 calc R
C62 C 0.3058(4) -0.0324(2) 0.43488(4) 0.0295(7) Uani 1 1 d .
C63 C 0.5574(4) 0.0070(2) 0.44739(4) 0.0316(7) Uani 1 1 d .
C64 C 0.6178(5) -0.0824(3) 0.45504(5) 0.0506(10) Uani 1 1 d .
H64A H 0.5363 -0.1166 0.4613 0.076 Uiso 1 1 calc R
H64B H 0.6961 -0.0720 0.4654 0.076 Uiso 1 1 calc R
H64C H 0.6598 -0.1156 0.4434 0.076 Uiso 1 1 calc R
C65 C 0.6825(4) 0.0641(3) 0.43825(5) 0.0438(9) Uani 1 1 d .
H65A H 0.7293 0.0323 0.4267 0.066 Uiso 1 1 calc R
H65B H 0.7578 0.0761 0.4489 0.066 Uiso 1 1 calc R
H65C H 0.6408 0.1204 0.4333 0.066 Uiso 1 1 calc R
C66 C 0.4903(3) 0.0598(2) 0.46554(4) 0.0275(6) Uani 1 1 d .
C67 C 0.3176(4) 0.1778(2) 0.47667(4) 0.0288(7) Uani 1 1 d .
C68 C 0.1833(4) 0.2232(2) 0.46648(5) 0.0396(8) Uani 1 1 d .
H68A H 0.2175 0.2580 0.4546 0.059 Uiso 1 1 calc R
H68B H 0.1347 0.2627 0.4765 0.059 Uiso 1 1 calc R
H68C H 0.1118 0.1780 0.4619 0.059 Uiso 1 1 calc R
C69 C 0.4264(5) 0.2459(2) 0.48502(5) 0.0428(8) Uani 1 1 d .
H69A H 0.5121 0.2155 0.4913 0.064 Uiso 1 1 calc R
H69B H 0.3763 0.2824 0.4955 0.064 Uiso 1 1 calc R
H69C H 0.4611 0.2840 0.4737 0.064 Uiso 1 1 calc R
C70 C 0.2588(3) 0.1199(2) 0.49448(4) 0.0291(7) Uani 1 1 d .
C71 C 0.1272(4) -0.0131(3) 0.50533(5) 0.0418(8) Uani 1 1 d .
H71A H 0.0711 -0.0617 0.4985 0.050 Uiso 1 1 calc R
H71B H 0.0541 0.0233 0.5131 0.050 Uiso 1 1 calc R
C72 C 0.2361(4) -0.0535(2) 0.52044(4) 0.0379(8) Uani 1 1 d .
N1 N 0.1038(3) -0.10163(18) 0.05204(3) 0.0296(6) Uani 1 1 d .
H1 H 0.1411 -0.1013 0.0395 0.036 Uiso 1 1 calc R
N2 N 0.2174(3) 0.02295(17) 0.07918(3) 0.0269(5) Uani 1 1 d .
H2A H 0.2057 0.0332 0.0659 0.032 Uiso 1 1 calc R
N3 N -0.0037(3) 0.05559(18) 0.10823(3) 0.0260(5) Uani 1 1 d .
H3A H -0.0244 0.0336 0.0960 0.031 Uiso 1 1 calc R
N4 N 0.0691(3) -0.04868(17) 0.14171(3) 0.0276(5) Uani 1 1 d .
H4A H 0.0954 -0.0611 0.1289 0.033 Uiso 1 1 calc R
N5 N 0.2419(3) 0.05511(17) 0.16737(3) 0.0243(5) Uani 1 1 d .
H5A H 0.2188 0.0697 0.1546 0.029 Uiso 1 1 calc R
N6 N 0.0696(3) 0.10697(18) 0.20006(3) 0.0282(5) Uani 1 1 d .
H6A H 0.0326 0.0930 0.1879 0.034 Uiso 1 1 calc R
N7 N 0.1117(3) -0.0222(2) 0.22970(4) 0.0365(6) Uani 1 1 d .
H7 H 0.1345 -0.0296 0.2166 0.044 Uiso 1 1 calc R
N8 N 0.3632(3) 0.0250(2) 0.25176(4) 0.0392(7) Uani 1 1 d .
H8A H 0.4423 0.0447 0.2584 0.047 Uiso 1 1 calc R
H8B H 0.3252 0.0560 0.2415 0.047 Uiso 1 1 calc R
N9 N 0.2347(3) -0.04787(17) 0.31257(3) 0.0270(5) Uani 1 1 d .
H9 H 0.2602 -0.0672 0.3002 0.032 Uiso 1 1 calc R
N10 N 0.4656(3) -0.03399(16) 0.34100(3) 0.0230(5) Uani 1 1 d .
H10 H 0.4788 -0.0241 0.3277 0.028 Uiso 1 1 calc R
N11 N 0.3931(3) 0.10358(16) 0.36790(3) 0.0210(5) Uani 1 1 d .
H11 H 0.3573 0.1014 0.3553 0.025 Uiso 1 1 calc R
N12 N 0.2446(3) 0.02277(17) 0.39988(3) 0.0269(5) Uani 1 1 d .
H12 H 0.2557 -0.0003 0.3875 0.032 Uiso 1 1 calc R
N13 N 0.4462(3) -0.00611(17) 0.43114(3) 0.0276(5) Uani 1 1 d .
H13 H 0.4729 0.0038 0.4183 0.033 Uiso 1 1 calc R
N14 N 0.3891(3) 0.12175(17) 0.46094(3) 0.0261(5) Uani 1 1 d .
H14A H 0.3640 0.1294 0.4479 0.031 Uiso 1 1 calc R
N15 N 0.1954(3) 0.04227(19) 0.48945(4) 0.0332(6) Uani 1 1 d .
H15 H 0.1950 0.0246 0.4765 0.040 Uiso 1 1 calc R
N16 N 0.3754(4) -0.0663(2) 0.51387(4) 0.0423(7) Uani 1 1 d .
H16D H 0.4410 -0.0929 0.5219 0.051 Uiso 1 1 calc R
H16E H 0.4020 -0.0482 0.5015 0.051 Uiso 1 1 calc R
O1 O -0.1050(3) -0.06241(16) 0.03674(3) 0.0377(5) Uani 1 1 d .
O2 O -0.0934(2) -0.05780(16) 0.07169(3) 0.0359(5) Uani 1 1 d .
O3 O 0.2278(3) -0.08235(16) 0.10397(3) 0.0384(6) Uani 1 1 d .
O4 O 0.1601(2) 0.13215(14) 0.12764(3) 0.0294(5) Uani 1 1 d .
O5 O -0.0867(3) 0.03236(17) 0.16172(3) 0.0363(5) Uani 1 1 d .
O6 O 0.2527(2) -0.05412(14) 0.19115(3) 0.0297(4) Uani 1 1 d .
O7 O 0.2768(2) 0.14870(15) 0.21770(3) 0.0326(5) Uani 1 1 d .
O8 O -0.0137(4) 0.0576(2) 0.25299(3) 0.0616(8) Uani 1 1 d .
O9 O 0.3497(3) -0.09797(17) 0.27140(3) 0.0396(6) Uani 1 1 d .
O10 O 0.1817(3) 0.07652(16) 0.29628(3) 0.0392(6) Uani 1 1 d .
O11 O 0.1758(2) 0.07496(15) 0.33129(3) 0.0315(5) Uani 1 1 d .
O12 O 0.3083(3) -0.08801(14) 0.36533(3) 0.0305(5) Uani 1 1 d .
O13 O 0.5695(2) 0.05373(15) 0.39014(3) 0.0269(4) Uani 1 1 d .
O14 O 0.2564(3) 0.14817(15) 0.41907(3) 0.0325(5) Uani 1 1 d .
O15 O 0.2633(3) -0.05535(16) 0.45228(3) 0.0387(5) Uani 1 1 d .
O16 O 0.5334(2) 0.04598(16) 0.48323(3) 0.0326(5) Uani 1 1 d .
O17 O 0.2583(3) 0.14776(16) 0.51233(3) 0.0393(6) Uani 1 1 d .
O18 O 0.1916(3) -0.0771(2) 0.53754(3) 0.0541(7) Uani 1 1 d .
O19 O 0.5548(3) 0.2211(2) 0.23294(5) 0.0534(7) Uani 1 1 d D
H19A H 0.466(4) 0.213(3) 0.2235(6) 0.080 Uiso 1 1 d D
H19B H 0.581(6) 0.2844(17) 0.2365(7) 0.080 Uiso 1 1 d D
O20 O 0.4120(3) 0.4253(2) 0.19986(4) 0.0599(8) Uani 1 1 d D
H20D H 0.466(6) 0.397(3) 0.2115(6) 0.090 Uiso 1 1 d D
H20E H 0.384(7) 0.4858(19) 0.2045(7) 0.090 Uiso 1 1 d D
O21 O 0.5825(5) 0.1521(3) 0.27135(6) 0.0932(13) Uani 1 1 d .
O22 O 0.8012(5) 0.0386(3) 0.28668(6) 0.0919(12) Uani 1 1 d .

loop_
_atom_site_aniso_label
_atom_site_aniso_U_11
_atom_site_aniso_U_22
_atom_site_aniso_U_33
_atom_site_aniso_U_23
_atom_site_aniso_U_13
_atom_site_aniso_U_12
C1 0.0291(16) 0.035(2) 0.0499(17) -0.0106(14) -0.0089(14) 0.0046(14)
C2 0.058(2) 0.038(2) 0.0515(19) -0.0055(16) -0.0030(18) 0.0156(19)
C3 0.077(3) 0.043(3) 0.074(3) 0.008(2) 0.007(2) 0.013(2)
C4 0.086(4) 0.038(3) 0.095(4) -0.003(2) 0.005(3) 0.015(3)
C5 0.092(4) 0.044(3) 0.084(3) -0.034(2) -0.008(3) 0.021(3)
C6 0.054(2) 0.064(3) 0.049(2) -0.0118(19) -0.0033(18) 0.009(2)
C7 0.0349(18) 0.041(2) 0.065(2) 0.0047(17) -0.0212(17) -0.0021(16)
C8 0.0382(17) 0.0197(16) 0.0302(13) -0.0020(11) -0.0072(12) -0.0033(13)
C9 0.0354(16) 0.0332(17) 0.0217(12) -0.0031(11) -0.0029(11) 0.0123(14)
C10 0.058(2) 0.034(2) 0.0331(15) 0.0032(13) 0.0001(15) 0.0108(17)
C11 0.0387(19) 0.051(2) 0.0290(14) -0.0043(14) -0.0004(13) 0.0177(17)
C12 0.0246(14) 0.043(2) 0.0241(12) -0.0067(12) -0.0003(11) 0.0149(14)
C13 0.0327(16) 0.0347(18) 0.0278(13) -0.0035(12) -0.0030(12) -0.0014(14)
C14 0.053(2) 0.036(2) 0.0314(14) -0.0013(13) 0.0093(14) -0.0086(17)
C15 0.064(3) 0.034(2) 0.0430(17) 0.0042(14) 0.0016(17) 0.0152(19)
C16 0.107(4) 0.040(2) 0.0433(19) -0.0056(16) 0.013(2) -0.023(3)
C17 0.0303(18) 0.076(3) 0.0453(18) -0.0186(18) -0.0027(14) -0.0050(19)
C18 0.0307(15) 0.0237(16) 0.0243(12) -0.0006(11) -0.0050(11) 0.0074(13)
C19 0.0275(14) 0.0318(18) 0.0293(13) -0.0047(12) 0.0000(11) 0.0031(14)
C20 0.0246(15) 0.052(2) 0.0379(15) -0.0076(14) -0.0018(12) -0.0027(15)
C21 0.0420(19) 0.041(2) 0.0433(16) -0.0084(14) 0.0053(15) 0.0150(17)
C22 0.0282(15) 0.0324(18) 0.0254(13) -0.0058(11) -0.0022(11) -0.0092(13)
C23 0.0457(19) 0.0228(16) 0.0281(13) 0.0028(11) -0.0054(13) -0.0030(15)
C24 0.068(3) 0.034(2) 0.0361(15) -0.0030(13) -0.0093(16) 0.0224(19)
C25 0.072(3) 0.040(2) 0.0418(17) 0.0107(15) -0.0158(17) -0.023(2)
C26 0.0232(13) 0.0220(16) 0.0295(13) 0.0016(11) -0.0027(11) 0.0035(12)
C27 0.0329(16) 0.0189(16) 0.0298(13) 0.0016(11) -0.0082(12) -0.0027(13)
C28 0.0433(18) 0.0222(17) 0.0338(14) 0.0036(12) -0.0097(13) -0.0084(14)
C29 0.0290(16) 0.0305(18) 0.0411(15) 0.0030(13) -0.0053(13) -0.0039(14)
C30 0.0292(15) 0.0231(16) 0.0276(13) 0.0028(11) -0.0097(11) 0.0004(12)
C31 0.0308(16) 0.045(2) 0.0247(12) -0.0037(12) -0.0029(12) 0.0000(15)
C32 0.0275(16) 0.067(3) 0.0365(15) -0.0072(16) 0.0016(13) -0.0035(17)
C33 0.046(2) 0.053(2) 0.0404(17) -0.0143(16) -0.0053(15) 0.0090(19)
C34 0.0368(18) 0.063(3) 0.0244(13) 0.0009(14) -0.0028(12) -0.0152(19)
C35 0.057(2) 0.047(2) 0.0343(15) 0.0175(14) -0.0127(15) -0.0117(19)
C36 0.0352(16) 0.0402(19) 0.0231(12) -0.0022(12) -0.0018(11) 0.0044(15)
C37 0.0388(18) 0.0357(19) 0.0368(15) -0.0033(13) -0.0043(13) 0.0078(15)
C38 0.095(4) 0.058(3) 0.0406(18) 0.0026(17) -0.007(2) -0.004(3)
C39 0.113(5) 0.060(3) 0.062(3) 0.015(2) 0.029(3) 0.001(3)
C40 0.063(3) 0.056(3) 0.084(3) -0.012(2) 0.019(3) -0.009(2)
C41 0.047(2) 0.051(3) 0.088(3) -0.002(2) -0.013(2) -0.010(2)
C42 0.050(2) 0.048(2) 0.0479(18) -0.0008(16) -0.0120(17) -0.0028(19)
C43 0.0414(19) 0.0271(19) 0.0564(19) 0.0044(14) -0.0106(16) 0.0064(16)
C44 0.0230(13) 0.0294(18) 0.0305(13) 0.0005(11) -0.0030(11) -0.0016(13)
C45 0.0285(15) 0.0218(16) 0.0294(13) -0.0012(11) -0.0013(11) -0.0055(13)
C46 0.0322(17) 0.040(2) 0.0452(17) 0.0007(14) -0.0021(14) -0.0129(15)
C47 0.055(2) 0.0269(18) 0.0364(15) -0.0077(13) -0.0092(15) -0.0046(16)
C48 0.0300(15) 0.0179(15) 0.0271(12) -0.0049(10) -0.0031(11) -0.0012(12)
C49 0.0224(13) 0.0246(17) 0.0272(12) -0.0029(11) -0.0045(11) 0.0026(12)
C50 0.0196(13) 0.0359(18) 0.0290(12) -0.0061(12) 0.0022(11) -0.0003(13)
C51 0.0355(17) 0.0336(19) 0.0378(15) 0.0034(13) 0.0048(13) -0.0084(15)
C52 0.0256(15) 0.049(2) 0.0406(15) -0.0048(14) -0.0008(13) -0.0085(15)
C53 0.0386(17) 0.0258(18) 0.0402(15) -0.0030(12) -0.0082(13) 0.0083(14)
C54 0.0211(13) 0.0236(15) 0.0242(11) 0.0020(10) -0.0012(10) -0.0052(12)
C55 0.0245(14) 0.0253(16) 0.0231(12) -0.0038(10) -0.0018(11) 0.0005(12)
C56 0.0381(17) 0.0274(18) 0.0362(14) -0.0083(12) -0.0004(13) -0.0056(14)
C57 0.0330(16) 0.0372(19) 0.0340(15) -0.0078(13) -0.0045(13) 0.0099(15)
C58 0.0176(13) 0.0350(18) 0.0256(12) -0.0009(11) -0.0036(10) 0.0032(12)
C59 0.0385(18) 0.039(2) 0.0319(14) -0.0021(13) 0.0105(13) -0.0136(16)
C60 0.071(3) 0.042(2) 0.0358(16) -0.0025(14) 0.0087(16) -0.029(2)
C61 0.0321(18) 0.081(3) 0.0424(17) 0.0031(18) 0.0090(15) -0.0111(19)
C62 0.0399(17) 0.0193(16) 0.0294(13) 0.0000(11) 0.0108(12) -0.0015(13)
C63 0.0327(16) 0.0352(19) 0.0268(13) 0.0026(12) 0.0032(12) 0.0110(14)
C64 0.067(3) 0.048(2) 0.0363(16) 0.0020(15) 0.0048(16) 0.030(2)
C65 0.0278(16) 0.073(3) 0.0303(14) 0.0040(15) 0.0039(12) 0.0014(17)
C66 0.0277(14) 0.0307(17) 0.0240(12) 0.0037(11) 0.0027(11) -0.0016(13)
C67 0.0357(16) 0.0278(17) 0.0230(12) -0.0003(11) 0.0033(11) 0.0061(14)
C68 0.052(2) 0.037(2) 0.0300(14) 0.0049(13) 0.0048(14) 0.0179(17)
C69 0.060(2) 0.035(2) 0.0334(15) -0.0058(13) 0.0016(15) -0.0047(18)
C70 0.0241(14) 0.0406(19) 0.0226(12) 0.0059(11) 0.0027(11) 0.0127(14)
C71 0.0369(18) 0.053(2) 0.0360(15) 0.0078(15) 0.0112(13) -0.0043(17)
C72 0.049(2) 0.0346(19) 0.0306(14) 0.0054(13) 0.0023(14) -0.0077(17)
N1 0.0340(14) 0.0327(15) 0.0223(10) -0.0038(9) -0.0004(10) 0.0075(12)
N2 0.0262(12) 0.0329(15) 0.0215(10) -0.0023(9) -0.0020(9) 0.0044(11)
N3 0.0267(12) 0.0286(14) 0.0228(10) -0.0055(9) -0.0037(9) 0.0048(11)
N4 0.0343(13) 0.0242(14) 0.0244(10) -0.0017(9) -0.0029(9) -0.0003(11)
N5 0.0269(12) 0.0214(13) 0.0246(10) 0.0005(9) -0.0040(9) -0.0034(11)
N6 0.0293(13) 0.0330(15) 0.0224(10) -0.0002(9) -0.0074(9) 0.0029(11)
N7 0.0393(15) 0.0428(17) 0.0274(11) 0.0081(11) -0.0055(11) -0.0058(13)
N8 0.0393(15) 0.0421(18) 0.0361(13) 0.0091(12) -0.0123(11) -0.0046(14)
N9 0.0290(12) 0.0278(14) 0.0242(10) -0.0048(9) -0.0041(9) 0.0027(11)
N10 0.0210(11) 0.0257(14) 0.0222(10) -0.0026(9) -0.0022(9) -0.0024(10)
N11 0.0205(11) 0.0223(13) 0.0201(9) -0.0026(8) -0.0031(8) -0.0008(10)
N12 0.0250(12) 0.0314(15) 0.0244(10) -0.0032(9) 0.0050(9) -0.0058(11)
N13 0.0337(14) 0.0281(14) 0.0212(10) 0.0023(9) 0.0056(9) 0.0045(11)
N14 0.0304(13) 0.0294(14) 0.0186(9) 0.0026(9) 0.0004(9) 0.0042(11)
N15 0.0327(13) 0.0415(17) 0.0253(11) 0.0042(10) 0.0067(10) 0.0020(13)
N16 0.0463(17) 0.0439(18) 0.0368(13) 0.0110(12) -0.0008(12) 0.0032(15)
O1 0.0354(12) 0.0349(13) 0.0428(11) 0.0013(10) -0.0159(10) 0.0005(11)
O2 0.0290(11) 0.0361(13) 0.0425(11) -0.0081(10) -0.0007(9) 0.0042(10)
O3 0.0456(13) 0.0459(15) 0.0236(9) -0.0024(9) -0.0034(9) 0.0197(11)
O4 0.0372(12) 0.0262(12) 0.0249(9) -0.0020(8) -0.0044(8) -0.0045(9)
O5 0.0307(11) 0.0497(15) 0.0285(10) -0.0086(9) 0.0019(8) -0.0047(11)
O6 0.0350(11) 0.0248(11) 0.0293(9) 0.0037(8) -0.0073(8) 0.0010(9)
O7 0.0330(11) 0.0349(13) 0.0300(9) 0.0011(8) -0.0129(9) -0.0070(10)
O8 0.0657(19) 0.091(2) 0.0285(11) 0.0018(13) 0.0032(11) -0.0010(18)
O9 0.0522(14) 0.0399(14) 0.0267(10) 0.0026(9) -0.0066(10) 0.0071(12)
O10 0.0487(14) 0.0344(14) 0.0345(10) 0.0021(9) -0.0035(10) 0.0066(11)
O11 0.0299(11) 0.0314(13) 0.0330(10) -0.0077(9) 0.0001(8) 0.0026(9)
O12 0.0403(12) 0.0258(12) 0.0254(9) -0.0007(8) 0.0032(8) -0.0096(10)
O13 0.0218(9) 0.0362(12) 0.0225(8) -0.0005(8) -0.0029(7) 0.0001(9)
O14 0.0381(12) 0.0345(12) 0.0249(9) -0.0060(8) 0.0012(8) 0.0093(10)
O15 0.0545(14) 0.0323(13) 0.0293(10) 0.0032(9) 0.0127(10) -0.0094(12)
O16 0.0314(11) 0.0415(14) 0.0248(9) 0.0036(9) 0.0000(8) 0.0084(10)
O17 0.0496(14) 0.0446(14) 0.0238(9) -0.0002(9) 0.0017(9) 0.0190(12)
O18 0.0631(17) 0.0666(19) 0.0326(11) 0.0119(11) 0.0036(11) -0.0133(15)
O19 0.0434(15) 0.0508(18) 0.0660(16) -0.0096(13) -0.0079(13) -0.0040(13)
O20 0.0433(15) 0.092(2) 0.0439(13) 0.0161(14) 0.0033(12) 0.0013(16)
O21 0.095(3) 0.112(3) 0.073(2) 0.008(2) -0.014(2) -0.020(3)
O22 0.070(2) 0.118(3) 0.088(2) 0.015(2) 0.0243(19) -0.006(2)

loop_
_atom_type_symbol
_atom_type_description
_atom_type_scat_dispersion_real
_atom_type_scat_dispersion_imag
_atom_type_scat_source
C C 0.0181 0.0091 'International Tables Vol C Tables 4.2.6.8 and 6.1.1.4'
H H 0.0000 0.0000 'International Tables Vol C Tables 4.2.6.8 and 6.1.1.4'
N N 0.0311 0.0180 'International Tables Vol C Tables 4.2.6.8 and 6.1.1.4'
O O 0.0492 0.0322 'International Tables Vol C Tables 4.2.6.8 and 6.1.1.4'

loop_
_geom_angle_atom_site_label_1
_geom_angle_atom_site_label_2
_geom_angle_atom_site_label_3
_geom_angle
C2 C1 C6 118.6(4)
C2 C1 C7 120.4(3)
C6 C1 C7 121.0(4)
C1 C2 C3 121.0(4)
C1 C2 H2 119.5
C3 C2 H2 119.5
C4 C3 C2 118.9(5)
C4 C3 H3 120.5
C2 C3 H3 120.5
C3 C4 C5 121.3(5)
C3 C4 H4 119.4
C5 C4 H4 119.4
C4 C5 C6 119.8(4)
C4 C5 H5 120.1
C6 C5 H5 120.1
C1 C6 C5 120.3(4)
C1 C6 H6 119.8
C5 C6 H6 119.8
O1 C7 C1 111.6(3)
O1 C7 H7A 109.3
C1 C7 H7A 109.3
O1 C7 H7B 109.3
C1 C7 H7B 109.3
H7A C7 H7B 108.0
O2 C8 N1 125.5(3)
O2 C8 O1 124.2(3)
N1 C8 O1 110.2(3)
N1 C9 C11 108.1(2)
N1 C9 C10 110.6(3)
C11 C9 C10 110.9(3)
N1 C9 C12 110.3(2)
C11 C9 C12 106.9(3)
C10 C9 C12 110.0(2)
C9 C10 H10A 109.5
C9 C10 H10B 109.5
H10A C10 H10B 109.5
C9 C10 H10C 109.5
H10A C10 H10C 109.5
H10B C10 H10C 109.5
C9 C11 H11A 109.5
C9 C11 H11B 109.5
H11A C11 H11B 109.5
C9 C11 H11C 109.5
H11A C11 H11C 109.5
H11B C11 H11C 109.5
O3 C12 N2 123.6(3)
O3 C12 C9 119.6(3)
N2 C12 C9 116.8(2)
N2 C13 C17 109.6(3)
N2 C13 C18 111.2(3)
C17 C13 C18 109.1(2)
N2 C13 C14 106.9(2)
C17 C13 C14 111.3(3)
C18 C13 C14 108.8(3)
C15 C14 C16 110.4(4)
C15 C14 C13 113.6(3)
C16 C14 C13 111.9(3)
C15 C14 H14 106.8
C16 C14 H14 106.8
C13 C14 H14 106.8
C14 C15 H15A 109.5
C14 C15 H15B 109.5
H15A C15 H15B 109.5
C14 C15 H15C 109.5
H15A C15 H15C 109.5
H15B C15 H15C 109.5
C14 C16 H16A 109.5
C14 C16 H16B 109.5
H16A C16 H16B 109.5
C14 C16 H16C 109.5
H16A C16 H16C 109.5
H16B C16 H16C 109.5
C13 C17 H17A 109.5
C13 C17 H17B 109.5
H17A C17 H17B 109.5
C13 C17 H17C 109.5
H17A C17 H17C 109.5
H17B C17 H17C 109.5
O4 C18 N3 121.7(3)
O4 C18 C13 120.1(3)
N3 C18 C13 118.1(2)
N3 C19 C20 108.1(2)
N3 C19 C21 110.4(3)
C20 C19 C21 110.2(3)
N3 C19 C22 110.2(2)
C20 C19 C22 107.0(3)
C21 C19 C22 110.8(2)
C19 C20 H20A 109.5
C19 C20 H20B 109.5
H20A C20 H20B 109.5
C19 C20 H20C 109.5
H20A C20 H20C 109.5
H20B C20 H20C 109.5
C19 C21 H21A 109.5
C19 C21 H21B 109.5
H21A C21 H21B 109.5
C19 C21 H21C 109.5
H21A C21 H21C 109.5
H21B C21 H21C 109.5
O5 C22 N4 123.5(3)
O5 C22 C19 120.4(3)
N4 C22 C19 116.0(2)
N4 C23 C25 110.8(3)
N4 C23 C24 107.8(2)
C25 C23 C24 110.4(3)
N4 C23 C26 111.7(3)
C25 C23 C26 110.0(2)
C24 C23 C26 106.0(3)
C23 C24 H24A 109.5
C23 C24 H24B 109.5
H24A C24 H24B 109.5
C23 C24 H24C 109.5
H24A C24 H24C 109.5
H24B C24 H24C 109.5
C23 C25 H25A 109.5
C23 C25 H25B 109.5
H25A C25 H25B 109.5
C23 C25 H25C 109.5
H25A C25 H25C 109.5
H25B C25 H25C 109.5
O6 C26 N5 122.5(3)
O6 C26 C23 119.3(3)
N5 C26 C23 118.2(2)
N5 C27 C29 110.9(3)
N5 C27 C28 107.5(2)
C29 C27 C28 111.0(3)
N5 C27 C30 109.5(2)
C29 C27 C30 110.7(2)
C28 C27 C30 107.2(2)
C27 C28 H28A 109.5
C27 C28 H28B 109.5
H28A C28 H28B 109.5
C27 C28 H28C 109.5
H28A C28 H28C 109.5
H28B C28 H28C 109.5
C27 C29 H29A 109.5
C27 C29 H29B 109.5
H29A C29 H29B 109.5
C27 C29 H29C 109.5
H29A C29 H29C 109.5
H29B C29 H29C 109.5
O7 C30 N6 122.9(3)
O7 C30 C27 120.2(3)
N6 C30 C27 116.9(2)
N6 C31 C33 110.7(3)
N6 C31 C32 106.8(2)
C33 C31 C32 111.4(3)
N6 C31 C34 110.8(3)
C33 C31 C34 110.0(3)
C32 C31 C34 107.0(3)
C31 C32 H32A 109.5
C31 C32 H32B 109.5
H32A C32 H32B 109.5
C31 C32 H32C 109.5
H32A C32 H32C 109.5
H32B C32 H32C 109.5
C31 C33 H33A 109.5
C31 C33 H33B 109.5
H33A C33 H33B 109.5
C31 C33 H33C 109.5
H33A C33 H33C 109.5
H33B C33 H33C 109.5
O8 C34 N7 122.5(4)
O8 C34 C31 119.9(4)
N7 C34 C31 117.6(3)
N7 C35 C36 115.0(3)
N7 C35 H35A 108.5
C36 C35 H35A 108.5
N7 C35 H35B 108.5
C36 C35 H35B 108.5
H35A C35 H35B 107.5
O9 C36 N8 123.3(3)
O9 C36 C35 118.1(3)
N8 C36 C35 118.5(3)
C38 C37 C42 119.1(4)
C38 C37 C43 119.8(4)
C42 C37 C43 121.0(3)
C37 C38 C39 118.7(4)
C37 C38 H38 120.6
C39 C38 H38 120.6
C40 C39 C38 120.0(4)
C40 C39 H39 119.8
C38 C39 H39 120.2
C41 C40 C39 121.0(5)
C41 C40 H40 119.5
C39 C40 H40 119.5
C40 C41 C42 120.1(4)
C40 C41 H41 119.9
C42 C41 H41 119.9
C41 C42 C37 121.1(4)
C41 C42 H42 119.5
C37 C42 H42 119.5
O10 C43 C37 111.7(3)
O10 C43 H43A 109.3
C37 C43 H43A 109.3
O10 C43 H43B 109.3
C37 C43 H43B 109.3
H43A C43 H43B 107.9
O11 C44 O10 125.2(3)
O11 C44 N9 124.9(3)
O10 C44 N9 109.9(2)
N9 C45 C47 108.0(2)
N9 C45 C46 110.6(3)
C47 C45 C46 110.4(3)
N9 C45 C48 110.2(2)
C47 C45 C48 107.2(3)
C46 C45 C48 110.4(2)
C45 C46 H46A 109.5
C45 C46 H46B 109.5
H46A C46 H46B 109.5
C45 C46 H46C 109.5
H46A C46 H46C 109.5
H46B C46 H46C 109.5
C45 C47 H47A 109.5
C45 C47 H47B 109.5
H47A C47 H47B 109.5
C45 C47 H47C 109.5
H47A C47 H47C 109.5
H47B C47 H47C 109.5
O12 C48 N10 123.8(3)
O12 C48 C45 119.5(3)
N10 C48 C45 116.6(2)
N10 C49 C53 109.5(2)
N10 C49 C54 110.6(2)
C53 C49 C54 109.4(2)
N10 C49 C50 107.0(2)
C53 C49 C50 110.8(3)
C54 C49 C50 109.5(2)
C51 C50 C52 109.5(3)
C51 C50 C49 114.3(2)
C52 C50 C49 112.6(2)
C51 C50 H50 106.6
C52 C50 H50 106.6
C49 C50 H50 106.6
C50 C51 H51A 109.5
C50 C51 H51B 109.5
H51A C51 H51B 109.5
C50 C51 H51C 109.5
H51A C51 H51C 109.5
H51B C51 H51C 109.5
C50 C52 H52A 109.5
C50 C52 H52B 109.5
H52A C52 H52B 109.5
C50 C52 H52C 109.5
H52A C52 H52C 109.5
H52B C52 H52C 109.5
C49 C53 H53A 109.5
C49 C53 H53B 109.5
H53A C53 H53B 109.5
C49 C53 H53C 109.5
H53A C53 H53C 109.5
H53B C53 H53C 109.5
O13 C54 N11 122.9(3)
O13 C54 C49 119.6(3)
N11 C54 C49 117.4(2)
N11 C55 C56 111.3(2)
N11 C55 C57 107.6(2)
C56 C55 C57 109.9(3)
N11 C55 C58 111.1(2)
C56 C55 C58 110.2(2)
C57 C55 C58 106.6(2)
C55 C56 H56A 109.5
C55 C56 H56B 109.5
H56A C56 H56B 109.5
C55 C56 H56C 109.5
H56A C56 H56C 109.5
H56B C56 H56C 109.5
C55 C57 H57A 109.5
C55 C57 H57B 109.5
H57A C57 H57B 109.5
C55 C57 H57C 109.5
H57A C57 H57C 109.5
H57B C57 H57C 109.5
O14 C58 N12 123.1(3)
O14 C58 C55 120.1(3)
N12 C58 C55 116.8(2)
N12 C59 C61 109.9(3)
N12 C59 C62 111.4(3)
C61 C59 C62 110.5(3)
N12 C59 C60 107.4(2)
C61 C59 C60 111.2(3)
C62 C59 C60 106.4(3)
C59 C60 H60A 109.5
C59 C60 H60B 109.5
H60A C60 H60B 109.5
C59 C60 H60C 109.5
H60A C60 H60C 109.5
H60B C60 H60C 109.5
C59 C61 H61A 109.5
C59 C61 H61B 109.5
H61A C61 H61B 109.5
C59 C61 H61C 109.5
H61A C61 H61C 109.5
H61B C61 H61C 109.5
O15 C62 N13 122.3(3)
O15 C62 C59 119.7(3)
N13 C62 C59 118.0(2)
N13 C63 C65 107.1(2)
N13 C63 C64 110.7(3)
C65 C63 C64 111.1(3)
N13 C63 C66 110.8(2)
C65 C63 C66 107.0(3)
C64 C63 C66 110.0(2)
C63 C64 H64A 109.5
C63 C64 H64B 109.5
H64A C64 H64B 109.5
C63 C64 H64C 109.5
H64A C64 H64C 109.5
H64B C64 H64C 109.5
C63 C65 H65A 109.5
C63 C65 H65B 109.5
H65A C65 H65B 109.5
C63 C65 H65C 109.5
H65A C65 H65C 109.5
H65B C65 H65C 109.5
O16 C66 N14 122.7(3)
O16 C66 C63 120.3(3)
N14 C66 C63 117.0(2)
N14 C67 C69 110.9(3)
N14 C67 C68 107.3(2)
C69 C67 C68 110.8(3)
N14 C67 C70 110.2(3)
C69 C67 C70 109.5(2)
C68 C67 C70 108.0(3)
C67 C68 H68A 109.5
C67 C68 H68B 109.5
H68A C68 H68B 109.5
C67 C68 H68C 109.5
H68A C68 H68C 109.5
H68B C68 H68C 109.5
C67 C69 H69A 109.5
C67 C69 H69B 109.5
H69A C69 H69B 109.5
C67 C69 H69C 109.5
H69A C69 H69C 109.5
H69B C69 H69C 109.5
O17 C70 N15 121.6(3)
O17 C70 C67 121.0(3)
N15 C70 C67 117.1(2)
N15 C71 C72 114.7(3)
N15 C71 H71A 108.6
C72 C71 H71A 108.6
N15 C71 H71B 108.6
C72 C71 H71B 108.6
H71A C71 H71B 107.6
O18 C72 N16 123.3(3)
O18 C72 C71 119.5(3)
N16 C72 C71 117.1(3)
C8 N1 C9 122.1(2)
C8 N1 H1 118.9
C9 N1 H1 118.9
C12 N2 C13 122.9(2)
C12 N2 H2A 118.5
C13 N2 H2A 118.5
C18 N3 C19 122.3(2)
C18 N3 H3A 118.9
C19 N3 H3A 118.9
C22 N4 C23 124.4(2)
C22 N4 H4A 117.8
C23 N4 H4A 117.8
C26 N5 C27 121.7(2)
C26 N5 H5A 119.1
C27 N5 H5A 119.1
C30 N6 C31 123.5(2)
C30 N6 H6A 118.3
C31 N6 H6A 118.3
C34 N7 C35 120.9(3)
C34 N7 H7 119.6
C35 N7 H7 119.6
C36 N8 H8A 120.0
C36 N8 H8B 120.0
H8A N8 H8B 120.0
C44 N9 C45 122.0(2)
C44 N9 H9 119.0
C45 N9 H9 119.0
C48 N10 C49 122.6(2)
C48 N10 H10 118.7
C49 N10 H10 118.7
C54 N11 C55 121.6(2)
C54 N11 H11 119.2
C55 N11 H11 119.2
C58 N12 C59 123.1(2)
C58 N12 H12 118.5
C59 N12 H12 118.5
C62 N13 C63 123.2(2)
C62 N13 H13 118.4
C63 N13 H13 118.4
C66 N14 C67 122.8(2)
C66 N14 H14A 118.6
C67 N14 H14A 118.6
C70 N15 C71 120.2(3)
C70 N15 H15 119.9
C71 N15 H15 119.9
C72 N16 H16D 120.0
C72 N16 H16E 120.0
H16D N16 H16E 120.0
C8 O1 C7 116.9(3)
C44 O10 C43 117.0(3)
H19A O19 H19B 116(3)
H20D O20 H20E 107(3)

loop_
_geom_bond_atom_site_label_1
_geom_bond_atom_site_label_2
_geom_bond_distance
C1 C2 1.364(5)
C1 C6 1.370(5)
C1 C7 1.506(5)
C2 C3 1.398(6)
C2 H2 0.9500
C3 C4 1.342(7)
C3 H3 0.9500
C4 C5 1.354(7)
C4 H4 0.9500
C5 C6 1.386(7)
C5 H5 0.9500
C6 H6 0.9500
C7 O1 1.444(4)
C7 H7A 0.9900
C7 H7B 0.9900
C8 O2 1.223(4)
C8 N1 1.332(4)
C8 O1 1.343(4)
C9 N1 1.473(4)
C9 C11 1.530(4)
C9 C10 1.530(5)
C9 C12 1.546(4)
C10 H10A 0.9800
C10 H10B 0.9800
C10 H10C 0.9800
C11 H11A 0.9800
C11 H11B 0.9800
C11 H11C 0.9800
C12 O3 1.226(3)
C12 N2 1.335(4)
C13 N2 1.467(4)
C13 C17 1.529(5)
C13 C18 1.536(4)
C13 C14 1.578(5)
C14 C15 1.499(6)
C14 C16 1.531(5)
C14 H14 1.0000
C15 H15A 0.9800
C15 H15B 0.9800
C15 H15C 0.9800
C16 H16A 0.9800
C16 H16B 0.9800
C16 H16C 0.9800
C17 H17A 0.9800
C17 H17B 0.9800
C17 H17C 0.9800
C18 O4 1.231(3)
C18 N3 1.342(4)
C19 N3 1.467(4)
C19 C20 1.529(5)
C19 C21 1.530(5)
C19 C22 1.548(4)
C20 H20A 0.9800
C20 H20B 0.9800
C20 H20C 0.9800
C21 H21A 0.9800
C21 H21B 0.9800
C21 H21C 0.9800
C22 O5 1.234(3)
C22 N4 1.332(4)
C23 N4 1.470(4)
C23 C25 1.517(5)
C23 C24 1.528(5)
C23 C26 1.532(4)
C24 H24A 0.9800
C24 H24B 0.9800
C24 H24C 0.9800
C25 H25A 0.9800
C25 H25B 0.9800
C25 H25C 0.9800
C26 O6 1.232(3)
C26 N5 1.340(4)
C27 N5 1.472(4)
C27 C29 1.522(4)
C27 C28 1.535(4)
C27 C30 1.539(4)
C28 H28A 0.9800
C28 H28B 0.9800
C28 H28C 0.9800
C29 H29A 0.9800
C29 H29B 0.9800
C29 H29C 0.9800
C30 O7 1.242(3)
C30 N6 1.337(4)
C31 N6 1.477(4)
C31 C33 1.517(5)
C31 C32 1.529(5)
C31 C34 1.552(5)
C32 H32A 0.9800
C32 H32B 0.9800
C32 H32C 0.9800
C33 H33A 0.9800
C33 H33B 0.9800
C33 H33C 0.9800
C34 O8 1.214(4)
C34 N7 1.330(5)
C35 N7 1.452(4)
C35 C36 1.508(5)
C35 H35A 0.9900
C35 H35B 0.9900
C36 O9 1.242(4)
C36 N8 1.312(5)
C37 C38 1.374(5)
C37 C42 1.379(5)
C37 C43 1.500(5)
C38 C39 1.415(8)
C38 H38 0.9500
C39 C40 1.363(8)
C39 H39 0.9523
C40 C41 1.332(7)
C40 H40 0.9500
C41 C42 1.377(6)
C41 H41 0.9500
C42 H42 0.9500
C43 O10 1.462(4)
C43 H43A 0.9900
C43 H43B 0.9900
C44 O11 1.215(3)
C44 O10 1.341(3)
C44 N9 1.347(4)
C45 N9 1.465(4)
C45 C47 1.519(5)
C45 C46 1.522(4)
C45 C48 1.542(4)
C46 H46A 0.9800
C46 H46B 0.9800
C46 H46C 0.9800
C47 H47A 0.9800
C47 H47B 0.9800
C47 H47C 0.9800
C48 O12 1.232(3)
C48 N10 1.333(4)
C49 N10 1.466(3)
C49 C53 1.537(4)
C49 C54 1.550(4)
C49 C50 1.556(4)
C50 C51 1.518(5)
C50 C52 1.535(4)
C50 H50 1.0000
C51 H51A 0.9800
C51 H51B 0.9800
C51 H51C 0.9800
C52 H52A 0.9800
C52 H52B 0.9800
C52 H52C 0.9800
C53 H53A 0.9800
C53 H53B 0.9800
C53 H53C 0.9800
C54 O13 1.235(3)
C54 N11 1.342(4)
C55 N11 1.472(3)
C55 C56 1.524(4)
C55 C57 1.534(4)
C55 C58 1.544(4)
C56 H56A 0.9800
C56 H56B 0.9800
C56 H56C 0.9800
C57 H57A 0.9800
C57 H57B 0.9800
C57 H57C 0.9800
C58 O14 1.231(3)
C58 N12 1.342(4)
C59 N12 1.467(4)
C59 C61 1.523(5)
C59 C62 1.531(5)
C59 C60 1.540(5)
C60 H60A 0.9800
C60 H60B 0.9800
C60 H60C 0.9800
C61 H61A 0.9800
C61 H61B 0.9800
C61 H61C 0.9800
C62 O15 1.239(3)
C62 N13 1.339(4)
C63 N13 1.461(4)
C63 C65 1.529(5)
C63 C64 1.532(5)
C63 C66 1.541(4)
C64 H64A 0.9800
C64 H64B 0.9800
C64 H64C 0.9800
C65 H65A 0.9800
C65 H65B 0.9800
C65 H65C 0.9800
C66 O16 1.228(3)
C66 N14 1.333(4)
C67 N14 1.470(4)
C67 C69 1.513(5)
C67 C68 1.531(5)
C67 C70 1.538(4)
C68 H68A 0.9800
C68 H68B 0.9800
C68 H68C 0.9800
C69 H69A 0.9800
C69 H69B 0.9800
C69 H69C 0.9800
C70 O17 1.231(3)
C70 N15 1.339(5)
C71 N15 1.458(4)
C71 C72 1.509(5)
C71 H71A 0.9900
C71 H71B 0.9900
C72 O18 1.230(4)
C72 N16 1.330(5)
N1 H1 0.8800
N2 H2A 0.8800
N3 H3A 0.8800
N4 H4A 0.8800
N5 H5A 0.8800
N6 H6A 0.8800
N7 H7 0.8800
N8 H8A 0.8800
N8 H8B 0.8800
N9 H9 0.8800
N10 H10 0.8800
N11 H11 0.8800
N12 H12 0.8800
N13 H13 0.8800
N14 H14A 0.8800
N15 H15 0.8800
N16 H16D 0.8800
N16 H16E 0.8800
O19 H19A 1.007(19)
O19 H19B 1.007(19)
O20 H20D 0.996(19)
O20 H20E 0.991(19)

loop_
_geom_hbond_atom_site_label_D
_geom_hbond_atom_site_label_H
_geom_hbond_atom_site_label_A
_geom_hbond_distance_DH
_geom_hbond_distance_HA
_geom_hbond_distance_DA
_geom_hbond_angle_DHA
_geom_hbond_site_symmetry_A
N1 H1 O17 0.88 2.10 2.937(3) 159.7 4_554
N2 H2A O18 0.88 2.16 2.934(3) 146.7 4_554
N3 H3A O2 0.88 2.18 3.027(3) 161.5 .
N4 H4A O3 0.88 2.03 2.873(3) 159.8 .
N5 H5A O4 0.88 2.05 2.917(3) 167.0 .
N6 H6A O5 0.88 2.20 3.064(3) 166.2 .
N7 H7 O6 0.88 1.99 2.839(3) 160.9 .
N8 H8A O21 0.88 2.21 3.019(5) 152.7 .
N8 H8B O7 0.88 2.12 2.989(3) 167.2 .
N9 H9 O9 0.88 2.09 2.957(3) 170.5 .
N10 H10 O20 0.88 2.18 2.930(3) 143.5 3_645
N11 H11 O11 0.88 2.28 3.097(3) 154.1 .
N12 H12 O12 0.88 2.01 2.849(3) 159.8 .
N13 H13 O13 0.88 2.15 3.014(3) 166.0 .
N14 H14A O14 0.88 2.12 2.988(3) 167.8 .
N15 H15 O15 0.88 2.07 2.886(3) 153.8 .
N16 H16E O16 0.88 2.19 2.965(4) 147.0 .
O19 H19A O7 1.007(19) 1.99(3) 2.888(3) 148(4) .
O19 H19B O9 1.007(19) 1.95(3) 2.867(4) 151(4) 3_655
O20 H20D O9 0.996(19) 1.98(4) 2.852(4) 144(5) 3_655
O20 H20E O22 0.991(19) 1.92(5) 2.701(5) 134(5) 3_655

loop_
_geom_torsion_atom_site_label_1
_geom_torsion_atom_site_label_2
_geom_torsion_atom_site_label_3
_geom_torsion_atom_site_label_4
_geom_torsion
C6 C1 C2 C3 -0.9(6)
C7 C1 C2 C3 -180.0(4)
C1 C2 C3 C4 -0.2(8)
C2 C3 C4 C5 1.6(9)
C3 C4 C5 C6 -1.8(9)
C2 C1 C6 C5 0.6(6)
C7 C1 C6 C5 179.7(4)
C4 C5 C6 C1 0.7(8)
C2 C1 C7 O1 69.1(4)
C6 C1 C7 O1 -110.0(4)
N1 C9 C12 O3 148.4(3)
C11 C9 C12 O3 -94.4(3)
C10 C9 C12 O3 26.1(4)
N1 C9 C12 N2 -33.2(4)
C11 C9 C12 N2 84.0(3)
C10 C9 C12 N2 -155.5(3)
N2 C13 C14 C15 56.7(3)
C17 C13 C14 C15 176.4(3)
C18 C13 C14 C15 -63.4(3)
N2 C13 C14 C16 -177.4(3)
C17 C13 C14 C16 -57.7(4)
C18 C13 C14 C16 62.5(4)
N2 C13 C18 O4 154.0(3)
C17 C13 C18 O4 33.0(4)
C14 C13 C18 O4 -88.6(3)
N2 C13 C18 N3 -28.0(4)
C17 C13 C18 N3 -149.0(3)
C14 C13 C18 N3 89.4(3)
N3 C19 C22 O5 148.1(3)
C20 C19 C22 O5 -94.6(3)
C21 C19 C22 O5 25.6(4)
N3 C19 C22 N4 -35.1(4)
C20 C19 C22 N4 82.1(3)
C21 C19 C22 N4 -157.7(3)
N4 C23 C26 O6 160.5(3)
C25 C23 C26 O6 37.0(4)
C24 C23 C26 O6 -82.3(3)
N4 C23 C26 N5 -21.0(4)
C25 C23 C26 N5 -144.5(3)
C24 C23 C26 N5 96.2(3)
N5 C27 C30 O7 150.9(3)
C29 C27 C30 O7 28.4(4)
C28 C27 C30 O7 -92.8(3)
N5 C27 C30 N6 -31.8(4)
C29 C27 C30 N6 -154.3(3)
C28 C27 C30 N6 84.5(3)
N6 C31 C34 O8 156.6(3)
C33 C31 C34 O8 33.8(5)
C32 C31 C34 O8 -87.3(4)
N6 C31 C34 N7 -25.5(4)
C33 C31 C34 N7 -148.3(3)
C32 C31 C34 N7 90.5(4)
N7 C35 C36 O9 175.0(3)
N7 C35 C36 N8 -6.7(5)
C42 C37 C38 C39 2.1(7)
C43 C37 C38 C39 178.7(4)
C37 C38 C39 C40 -0.3(8)
C38 C39 C40 C41 -0.5(8)
C39 C40 C41 C42 -0.5(8)
C40 C41 C42 C37 2.3(7)
C38 C37 C42 C41 -3.1(6)
C43 C37 C42 C41 -179.6(4)
C38 C37 C43 O10 107.8(4)
C42 C37 C43 O10 -75.7(4)
N9 C45 C48 O12 144.5(3)
C47 C45 C48 O12 -98.2(3)
C46 C45 C48 O12 22.0(4)
N9 C45 C48 N10 -37.0(4)
C47 C45 C48 N10 80.3(3)
C46 C45 C48 N10 -159.5(3)
N10 C49 C50 C51 52.3(3)
C53 C49 C50 C51 171.6(2)
C54 C49 C50 C51 -67.7(3)
N10 C49 C50 C52 178.1(3)
C53 C49 C50 C52 -62.5(3)
C54 C49 C50 C52 58.2(3)
N10 C49 C54 O13 149.9(3)
C53 C49 C54 O13 29.1(4)
C50 C49 C54 O13 -92.5(3)
N10 C49 C54 N11 -32.1(3)
C53 C49 C54 N11 -152.9(3)
C50 C49 C54 N11 85.5(3)
N11 C55 C58 O14 156.3(2)
C56 C55 C58 O14 32.4(4)
C57 C55 C58 O14 -86.8(3)
N11 C55 C58 N12 -26.0(3)
C56 C55 C58 N12 -149.9(3)
C57 C55 C58 N12 90.9(3)
N12 C59 C62 O15 158.8(3)
C61 C59 C62 O15 36.3(4)
C60 C59 C62 O15 -84.5(4)
N12 C59 C62 N13 -22.4(4)
C61 C59 C62 N13 -144.9(3)
C60 C59 C62 N13 94.3(3)
N13 C63 C66 O16 148.0(3)
C65 C63 C66 O16 -95.6(3)
C64 C63 C66 O16 25.2(4)
N13 C63 C66 N14 -34.2(4)
C65 C63 C66 N14 82.3(3)
C64 C63 C66 N14 -157.0(3)
N14 C67 C70 O17 146.6(3)
C69 C67 C70 O17 24.4(4)
C68 C67 C70 O17 -96.5(3)
N14 C67 C70 N15 -39.7(4)
C69 C67 C70 N15 -162.0(3)
C68 C67 C70 N15 77.2(3)
N15 C71 C72 O18 157.5(3)
N15 C71 C72 N16 -26.3(5)
O2 C8 N1 C9 11.0(5)
O1 C8 N1 C9 -168.9(3)
C11 C9 N1 C8 -174.4(3)
C10 C9 N1 C8 64.0(4)
C12 C9 N1 C8 -57.9(4)
O3 C12 N2 C13 0.9(5)
C9 C12 N2 C13 -177.5(3)
C17 C13 N2 C12 68.6(4)
C18 C13 N2 C12 -52.0(4)
C14 C13 N2 C12 -170.6(3)
O4 C18 N3 C19 -4.0(4)
C13 C18 N3 C19 178.0(3)
C20 C19 N3 C18 -165.7(3)
C21 C19 N3 C18 73.7(3)
C22 C19 N3 C18 -49.1(4)
O5 C22 N4 C23 -0.3(5)
C19 C22 N4 C23 -176.9(3)
C25 C23 N4 C22 67.5(4)
C24 C23 N4 C22 -171.7(3)
C26 C23 N4 C22 -55.6(4)
O6 C26 N5 C27 -2.6(4)
C23 C26 N5 C27 179.0(3)
C29 C27 N5 C26 70.4(3)
C28 C27 N5 C26 -168.1(3)
C30 C27 N5 C26 -52.0(4)
O7 C30 N6 C31 -1.9(5)
C27 C30 N6 C31 -179.1(3)
C33 C31 N6 C30 66.1(4)
C32 C31 N6 C30 -172.5(3)
C34 C31 N6 C30 -56.3(4)
O8 C34 N7 C35 -2.0(5)
C31 C34 N7 C35 -179.8(3)
C36 C35 N7 C34 -78.7(4)
O11 C44 N9 C45 9.6(5)
O10 C44 N9 C45 -171.1(3)
C47 C45 N9 C44 -174.2(3)
C46 C45 N9 C44 64.9(4)
C48 C45 N9 C44 -57.4(4)
O12 C48 N10 C49 3.9(5)
C45 C48 N10 C49 -174.4(3)
C53 C49 N10 C48 67.8(3)
C54 C49 N10 C48 -52.8(4)
C50 C49 N10 C48 -172.0(3)
O13 C54 N11 C55 -0.8(4)
C49 C54 N11 C55 -178.8(2)
C56 C55 N11 C54 67.5(3)
C57 C55 N11 C54 -172.1(3)
C58 C55 N11 C54 -55.8(3)
O14 C58 N12 C59 -1.9(5)
C55 C58 N12 C59 -179.5(3)
C61 C59 N12 C58 67.6(4)
C62 C59 N12 C58 -55.2(4)
C60 C59 N12 C58 -171.3(3)
O15 C62 N13 C63 -6.6(5)
C59 C62 N13 C63 174.6(3)
C65 C63 N13 C62 -162.1(3)
C64 C63 N13 C62 76.6(4)
C66 C63 N13 C62 -45.8(4)
O16 C66 N14 C67 -1.4(5)
C63 C66 N14 C67 -179.1(3)
C69 C67 N14 C66 72.5(4)
C68 C67 N14 C66 -166.3(3)
C70 C67 N14 C66 -48.9(4)
O17 C70 N15 C71 -1.8(5)
C67 C70 N15 C71 -175.4(3)
C72 C71 N15 C70 -68.3(4)
O2 C8 O1 C7 -0.5(5)
N1 C8 O1 C7 179.3(3)
C1 C7 O1 C8 99.9(4)
O11 C44 O10 C43 -12.0(5)
N9 C44 O10 C43 168.7(3)
C37 C43 O10 C44 108.3(3)
